data_7054789
loop_
_publ_author_name
'Wu, Jin-Ting'
'Zhang, Jian-Guo'
'Yin, Xin'
'Cheng, Zi-Yuan'
'Xu, Cai-Xia'

_publ_section_title
;
 3,4-Diamino-1,2,4-triazole based energetic salts: synthesis,
 characterization, and energetic properties
;
_journal_issue 7
_journal_name_full 'New J. Chem.'
_journal_page_first 5265
_journal_paper_doi 10.1039/C5NJ00182J
_journal_volume 39
_journal_year 2015
_chemical_formula_sum 'C3 H6 N8 O6'
_chemical_formula_weight 250.16
_chemical_name_systematic
; 
 ? 
;
_space_group_IT_number 2
_symmetry_cell_setting triclinic
_symmetry_space_group_name_Hall '-P 1'
_symmetry_space_group_name_H-M 'P -1'
_atom_sites_solution_hydrogens geom
_atom_sites_solution_primary direct
_atom_sites_solution_secondary difmap
_audit_creation_method SHELXL-97
_audit_update_record
;
2015-03-17 deposited with the CCDC.
2015-04-09 downloaded from the CCDC.
;
_cell_angle_alpha 70.9850(10)
_cell_angle_beta 87.798(2)
_cell_angle_gamma 85.279(2)
_cell_formula_units_Z 2
_cell_length_a 6.4007(4)
_cell_length_b 7.6439(5)
_cell_length_c 10.1075(8)
_cell_measurement_temperature 298(2)
_cell_volume 465.92(6)
_computing_cell_refinement 'Bruker SMART'
_computing_data_collection 'Bruker SMART'
_computing_data_reduction 'Bruker SAINT'
_computing_molecular_graphics 'Bruker SHELXTL'
_computing_publication_material 'Bruker SHELXTL'
_computing_structure_refinement 'SHELXL-97 (Sheldrick, 1997)'
_computing_structure_solution 'SHELXS-97 (Sheldrick, 1990)'
_diffrn_ambient_temperature 298(2)
_diffrn_measured_fraction_theta_full 0.960
_diffrn_measured_fraction_theta_max 0.960
_diffrn_measurement_device_type 'CCD area detector'
_diffrn_measurement_method 'phi and omega scans'
_diffrn_radiation_monochromator graphite
_diffrn_radiation_source 'fine-focus sealed tube'
_diffrn_radiation_type MoK\a
_diffrn_radiation_wavelength 0.71073
_diffrn_reflns_av_R_equivalents 0.0000
_diffrn_reflns_av_unetI/netI 0.1065
_diffrn_reflns_limit_h_max 7
_diffrn_reflns_limit_h_min -7
_diffrn_reflns_limit_k_max 9
_diffrn_reflns_limit_k_min -9
_diffrn_reflns_limit_l_max 11
_diffrn_reflns_limit_l_min -11
_diffrn_reflns_number 1575
_diffrn_reflns_theta_full 25.00
_diffrn_reflns_theta_max 25.00
_diffrn_reflns_theta_min 2.83
_exptl_absorpt_coefficient_mu 0.167
_exptl_absorpt_correction_T_max 0.9689
_exptl_absorpt_correction_T_min 0.9641
_exptl_absorpt_correction_type multi-scan
_exptl_absorpt_process_details sadabs
_exptl_crystal_colour yellow
_exptl_crystal_density_diffrn 1.783
_exptl_crystal_density_method 'not measured'
_exptl_crystal_description block
_exptl_crystal_F_000 256
_exptl_crystal_size_max 0.22
_exptl_crystal_size_mid 0.21
_exptl_crystal_size_min 0.19
_refine_diff_density_max 0.527
_refine_diff_density_min -0.572
_refine_diff_density_rms 0.146
_refine_ls_extinction_method none
_refine_ls_goodness_of_fit_ref 1.094
_refine_ls_hydrogen_treatment mixed
_refine_ls_matrix_type full
_refine_ls_number_parameters 156
_refine_ls_number_reflns 1575
_refine_ls_number_restraints 12
_refine_ls_restrained_S_all 1.109
_refine_ls_R_factor_all 0.1525
_refine_ls_R_factor_gt 0.1101
_refine_ls_shift/su_max 0.000
_refine_ls_shift/su_mean 0.000
_refine_ls_structure_factor_coef Fsqd
_refine_ls_weighting_details 'calc w=1/[\s^2^(Fo^2^)+(0.1800P)^2^+0.0000P] where P=(Fo^2^+2Fc^2^)/3'
_refine_ls_weighting_scheme calc
_refine_ls_wR_factor_gt 0.2824
_refine_ls_wR_factor_ref 0.3047
_reflns_number_gt 950
_reflns_number_total 1575
_reflns_threshold_expression >2sigma(I)
_cod_data_source_file c5nj00182j1.cif
_cod_data_source_block ww
_cod_depositor_comments 'Adding full bibliography for 7054784--7054789.cif.'
_cod_original_sg_symbol_H-M P-1
_cod_database_code 7054789

loop_
_symmetry_equiv_pos_as_xyz
'x, y, z'
'-x, -y, -z'

loop_
_atom_site_label
_atom_site_type_symbol
_atom_site_fract_x
_atom_site_fract_y
_atom_site_fract_z
_atom_site_U_iso_or_equiv
_atom_site_adp_type
_atom_site_occupancy
_atom_site_symmetry_multiplicity
_atom_site_calc_flag
_atom_site_refinement_flags
N1 N -0.0951(12) 0.7968(12) 0.4360(8) 0.049(2) Uani 1 1 d .
N2 N 0.0627(11) 0.7408(11) 0.5340(7) 0.044(2) Uani 1 1 d U
H2 H 0.0406 0.6923 0.6224 0.053 Uiso 1 1 calc R
N3 N 0.2180(10) 0.8480(9) 0.3387(6) 0.0278(15) Uani 1 1 d .
N4 N 0.4334(13) 0.7347(13) 0.5338(8) 0.058(2) Uani 1 1 d U
H4A H 0.4424 0.6840 0.6230 0.069 Uiso 1 1 calc R
H4B H 0.5451 0.7612 0.4835 0.069 Uiso 1 1 calc R
N5 N 0.3878(11) 0.8947(10) 0.2452(7) 0.0422(19) Uani 1 1 d .
H5B H 0.3695 1.0142 0.1946 0.063 Uiso 1 1 d R
H5C H 0.3917 0.8260 0.1889 0.063 Uiso 1 1 d R
N6 N 0.2374(10) 0.7009(9) 0.9315(6) 0.0317(16) Uani 1 1 d .
N7 N 0.2681(9) 0.3844(9) 0.9201(6) 0.0289(16) Uani 1 1 d .
N8 N 0.2386(9) 0.4362(9) 1.1454(6) 0.0264(15) Uani 1 1 d .
O1 O 0.1517(9) 0.8022(8) 0.9943(6) 0.0412(15) Uani 1 1 d .
O2 O 0.3167(10) 0.7588(8) 0.8134(6) 0.0472(17) Uani 1 1 d .
O3 O 0.2003(9) 0.4445(8) 0.7998(6) 0.0416(15) Uani 1 1 d .
O4 O 0.3480(9) 0.2287(8) 0.9734(6) 0.0401(15) Uani 1 1 d .
O5 O 0.1778(8) 0.2802(7) 1.2029(5) 0.0320(14) Uani 1 1 d .
O6 O 0.2951(9) 0.5289(8) 1.2159(6) 0.0395(15) Uani 1 1 d .
C1 C 0.2542(13) 0.7704(12) 0.4760(7) 0.035(2) Uani 1 1 d .
C2 C 0.0070(16) 0.8593(13) 0.3201(9) 0.045(2) Uani 1 1 d .
H2A H -0.0564 0.9069 0.2331 0.054 Uiso 1 1 calc R
C3 C 0.2475(12) 0.5071(11) 1.0009(7) 0.0272(17) Uani 1 1 d .

loop_
_atom_site_aniso_label
_atom_site_aniso_U_11
_atom_site_aniso_U_22
_atom_site_aniso_U_33
_atom_site_aniso_U_23
_atom_site_aniso_U_13
_atom_site_aniso_U_12
N1 0.033(4) 0.076(6) 0.037(4) -0.017(4) -0.009(4) 0.000(4)
N2 0.033(4) 0.077(5) 0.013(3) -0.001(3) 0.006(3) -0.009(3)
N3 0.037(4) 0.033(4) 0.011(3) -0.003(3) 0.003(3) -0.009(3)
N4 0.048(5) 0.093(6) 0.019(3) -0.001(4) -0.003(3) -0.007(4)
N5 0.045(4) 0.046(4) 0.033(4) -0.009(3) 0.019(3) -0.015(3)
N6 0.029(4) 0.037(4) 0.024(4) 0.000(3) -0.010(3) -0.008(3)
N7 0.020(3) 0.049(5) 0.014(3) -0.003(3) -0.001(3) -0.006(3)
N8 0.023(3) 0.037(4) 0.020(3) -0.009(3) 0.004(3) -0.010(3)
O1 0.048(4) 0.040(3) 0.034(3) -0.011(3) 0.002(3) -0.002(3)
O2 0.056(4) 0.049(4) 0.027(3) 0.004(3) 0.016(3) -0.022(3)
O3 0.040(3) 0.060(4) 0.023(3) -0.013(3) -0.009(3) 0.000(3)
O4 0.053(4) 0.036(3) 0.021(3) 0.003(2) 0.002(3) 0.001(3)
O5 0.036(3) 0.031(3) 0.022(3) 0.002(2) 0.012(2) -0.011(2)
O6 0.046(4) 0.052(4) 0.020(3) -0.009(3) -0.007(2) -0.008(3)
C1 0.036(5) 0.055(6) 0.010(4) -0.003(3) 0.001(3) -0.010(4)
C2 0.054(6) 0.049(5) 0.027(5) -0.004(4) -0.013(4) 0.000(4)
C3 0.029(4) 0.034(4) 0.016(4) -0.003(3) -0.004(3) -0.008(3)

loop_
_atom_type_symbol
_atom_type_description
_atom_type_scat_dispersion_real
_atom_type_scat_dispersion_imag
_atom_type_scat_source
C C 0.0033 0.0016 'International Tables Vol C Tables 4.2.6.8 and 6.1.1.4'
H H 0.0000 0.0000 'International Tables Vol C Tables 4.2.6.8 and 6.1.1.4'
N N 0.0061 0.0033 'International Tables Vol C Tables 4.2.6.8 and 6.1.1.4'
O O 0.0106 0.0060 'International Tables Vol C Tables 4.2.6.8 and 6.1.1.4'

loop_
_geom_angle_atom_site_label_1
_geom_angle_atom_site_label_2
_geom_angle_atom_site_label_3
_geom_angle
C2 N1 N2 102.7(7)
C1 N2 N1 112.7(6)
C1 N2 H2 123.7
N1 N2 H2 123.7
C1 N3 C2 107.7(7)
C1 N3 N5 119.5(6)
C2 N3 N5 132.8(7)
C1 N4 H4A 120.0
C1 N4 H4B 120.0
H4A N4 H4B 120.0
N3 N5 H5B 108.8
N3 N5 H5C 108.9
H5B N5 H5C 109.5
O1 N6 O2 124.0(7)
O1 N6 C3 117.6(6)
O2 N6 C3 118.5(7)
O4 N7 O3 124.3(7)
O4 N7 C3 118.6(6)
O3 N7 C3 117.1(6)
O5 N8 O6 120.5(6)
O5 N8 C3 119.8(7)
O6 N8 C3 119.7(6)
N4 C1 N2 129.6(7)
N4 C1 N3 126.1(7)
N2 C1 N3 104.3(7)
N1 C2 N3 112.6(8)
N1 C2 H2A 123.7
N3 C2 H2A 123.7
N8 C3 N6 120.8(7)
N8 C3 N7 120.0(7)
N6 C3 N7 119.2(6)

loop_
_geom_bond_atom_site_label_1
_geom_bond_atom_site_label_2
_geom_bond_distance
N1 C2 1.287(12)
N1 N2 1.383(10)
N2 C1 1.342(10)
N2 H2 0.8600
N3 C1 1.340(9)
N3 C2 1.363(12)
N3 N5 1.402(8)
N4 C1 1.275(11)
N4 H4A 0.8600
N4 H4B 0.8600
N5 H5B 0.8900
N5 H5C 0.8899
N6 O1 1.236(9)
N6 O2 1.234(8)
N6 C3 1.415(10)
N7 O4 1.213(8)
N7 O3 1.233(8)
N7 C3 1.426(10)
N8 O5 1.232(7)
N8 O6 1.238(8)
N8 C3 1.383(9)
C2 H2A 0.9300

loop_
_geom_torsion_atom_site_label_1
_geom_torsion_atom_site_label_2
_geom_torsion_atom_site_label_3
_geom_torsion_atom_site_label_4
_geom_torsion
C2 N1 N2 C1 0.1(10)
N1 N2 C1 N4 -179.3(10)
N1 N2 C1 N3 0.5(10)
C2 N3 C1 N4 179.0(9)
N5 N3 C1 N4 0.9(13)
C2 N3 C1 N2 -0.8(9)
N5 N3 C1 N2 -178.8(7)
N2 N1 C2 N3 -0.6(10)
C1 N3 C2 N1 1.0(10)
N5 N3 C2 N1 178.6(8)
O5 N8 C3 N6 155.7(7)
O6 N8 C3 N6 -25.5(11)
O5 N8 C3 N7 -24.6(10)
O6 N8 C3 N7 154.3(7)
O1 N6 C3 N8 -24.1(10)
O2 N6 C3 N8 154.9(7)
O1 N6 C3 N7 156.2(7)
O2 N6 C3 N7 -24.9(10)
O4 N7 C3 N8 -25.2(10)
O3 N7 C3 N8 154.0(7)
O4 N7 C3 N6 154.6(6)
O3 N7 C3 N6 -26.2(10)
